data_7241908
loop_
_publ_author_name
'Socha, Pawe\/l'
'Prus, Bernadeta'
'Dobrzycki, \/Lukasz'
'Boese, Roland'
'Cyra\'nski, Micha\/l K.'

_publ_section_title
;
 Intermolecular interactions in hydrates of 4-methylpiperidine and
 4-chloropiperidine -- a structural and computational study
;
_journal_issue 5
_journal_name_full CrystEngComm
_journal_page_first 1251
_journal_page_last 1262
_journal_paper_doi 10.1039/D0CE01585G
_journal_volume 23
_journal_year 2021
_chemical_formula_sum 'C5 H12 Cl N O'
_chemical_formula_weight 137.61
_chemical_melting_point 270
_chemical_name_common 4-Chloropiperidine_monohydrate
_space_group_crystal_system monoclinic
_space_group_IT_number 14
_space_group_name_Hall '-P 2ybc'
_space_group_name_H-M_alt 'P 1 21/c 1'
_atom_sites_solution_hydrogens mixed
_audit_update_record
;
2020-09-02 deposited with the CCDC.	2020-12-18 downloaded from the CCDC.
;
_cell_angle_alpha 90
_cell_angle_beta 97.132(2)
_cell_angle_gamma 90
_cell_formula_units_Z 4
_cell_length_a 5.2978(2)
_cell_length_b 25.4806(15)
_cell_length_c 5.2759(3)
_cell_measurement_reflns_used 9958
_cell_measurement_temperature 190.(2)
_cell_measurement_theta_max 26.3236
_cell_measurement_theta_min 3.1981
_cell_volume 706.69(6)
_computing_cell_refinement 'SAINT V8.37A (Bruker AXS Inc., 2015)'
_computing_data_collection 'APEX3 V2017 (Bruker AXS Inc., 2017)'
_computing_data_reduction 'SAINT V8.37A (Bruker AXS Inc., 2015)'
_computing_molecular_graphics 'shelXle (C.B. Huebschle, rev 833)'
_computing_publication_material 'APEX3 V2017 (Bruker AXS Inc., 2017)'
_computing_structure_refinement 'SHELXL-2014/7 (Sheldrick, 2014)'
_computing_structure_solution 'SHELXT (Sheldrick, 2015)'
_diffrn_ambient_temperature 190.(2)
_diffrn_detector_area_resol_mean 7.3910
_diffrn_measured_fraction_theta_full 0.949
_diffrn_measured_fraction_theta_max 0.949
_diffrn_measurement_device_type 'Bruker D8 VENTURE'
_diffrn_measurement_method 'phi scans'
_diffrn_radiation_monochromator TRIUMPH
_diffrn_radiation_type MoK\a
_diffrn_radiation_wavelength 0.71073
_diffrn_reflns_av_R_equivalents 0.0399
_diffrn_reflns_av_unetI/netI 0.0269
_diffrn_reflns_limit_h_max 6
_diffrn_reflns_limit_h_min -6
_diffrn_reflns_limit_k_max 30
_diffrn_reflns_limit_k_min -30
_diffrn_reflns_limit_l_max 6
_diffrn_reflns_limit_l_min -6
_diffrn_reflns_number 7214
_diffrn_reflns_theta_full 25.04
_diffrn_reflns_theta_max 25.04
_diffrn_reflns_theta_min 3.20
_diffrn_source 'fine focus sealed tube'
_exptl_absorpt_coefficient_mu 0.450
_exptl_absorpt_correction_T_max 0.7454
_exptl_absorpt_correction_T_min 0.6805
_exptl_absorpt_correction_type multi-scan
_exptl_absorpt_process_details
;
SADABS-2016/2 - Bruker AXS area detector scaling and absorption correction
;
_exptl_crystal_colour 'clear colourless'
_exptl_crystal_density_diffrn 1.293
_exptl_crystal_density_method 'not measured'
_exptl_crystal_description cylindrical
_exptl_crystal_F_000 296
_exptl_crystal_size_max 0.500
_exptl_crystal_size_mid 0.300
_exptl_crystal_size_min 0.300
_refine_diff_density_max 0.195
_refine_diff_density_min -0.208
_refine_ls_extinction_method none
_refine_ls_goodness_of_fit_ref 1.210
_refine_ls_hydrogen_treatment mixed
_refine_ls_matrix_type full
_refine_ls_number_parameters 82
_refine_ls_number_reflns 1203
_refine_ls_number_restraints 0
_refine_ls_restrained_S_all 1.210
_refine_ls_R_factor_all 0.0416
_refine_ls_R_factor_gt 0.0334
_refine_ls_shift/su_max 0.000
_refine_ls_shift/su_mean 0.000
_refine_ls_structure_factor_coef Fsqd
_refine_ls_weighting_details 'w=1/[\s^2^(Fo^2^)+(0.0154P)^2^+0.5576P] where P=(Fo^2^+2Fc^2^)/3'
_refine_ls_weighting_scheme calc
_refine_ls_wR_factor_gt 0.0796
_refine_ls_wR_factor_ref 0.0837
_reflns_number_gt 1045
_reflns_number_total 1203
_reflns_threshold_expression 'I > 2\s(I)'
_cod_data_source_file d0ce01585g2.cif
_cod_data_source_block 4-Chloropiperidine_monohydrate_190K
_cod_depositor_comments
;
The following automatic conversions were performed:

data item '_exptl_absorpt_correction_type' value 'Multi-Scan' was
changed to 'multi-scan' in accordance with the
/home/data/users/saulius/crontab/automatic-downloads/rss-feeds/RSC/lib/dictionaries/cif_core.dic
dictionary named 'cif_core.dic' version 2.4.2 last updated on
2011-04-26.

Automatic conversion script
Id: cif_fix_values 7556 2019-12-06 15:28:31Z antanas 

 Adding full bibliography for 7241907--7241914.cif.
;
_cod_database_code 7241908

loop_
_space_group_symop_operation_xyz
'x, y, z'
'-x, y+1/2, -z+1/2'
'-x, -y, -z'
'x, -y-1/2, z-1/2'

loop_
_atom_site_type_symbol
_atom_site_label
_atom_site_fract_x
_atom_site_fract_y
_atom_site_fract_z
_atom_site_U_iso_or_equiv
_atom_site_adp_type
_atom_site_calc_flag
_atom_site_refinement_flags_adp
_atom_site_refinement_flags_occupancy
_atom_site_refinement_flags_posn
_atom_site_occupancy
_atom_site_disorder_assembly
_atom_site_disorder_group
Cl Cl1 0.76543(11) 0.45675(2) 0.94266(12) 0.0343(2) Uani d . . . 1 . .
N N1 0.2440(4) 0.32960(7) 0.5453(4) 0.0281(4) Uani d . . . 1 . .
H H1N1 0.366(6) 0.3173(10) 0.461(5) 0.042 Uiso d U . . 1 . .
C C2 0.1859(4) 0.38458(9) 0.4808(4) 0.0291(5) Uani d . . . 1 . .
H H2A 0.0356 0.3953 0.5625 0.035 Uiso calc U . R 1 . .
H H2B 0.14 0.3875 0.2936 0.035 Uiso calc U . R 1 . .
C C3 0.4044(4) 0.42262(8) 0.5636(4) 0.0279(5) Uani d . . . 1 . .
H H3A 0.5483 0.4155 0.4654 0.034 Uiso calc U . R 1 . .
H H3B 0.3471 0.4592 0.5289 0.034 Uiso calc U . R 1 . .
C C4 0.4897(4) 0.41566(8) 0.8465(4) 0.0227(5) Uani d . . . 1 . .
H H4 0.3483 0.4269 0.9435 0.027 Uiso calc U . R 1 . .
C C5 0.5550(4) 0.35908(8) 0.9120(4) 0.0254(5) Uani d . . . 1 . .
H H5A 0.5985 0.3554 1.0991 0.03 Uiso calc U . R 1 . .
H H5B 0.7047 0.3483 0.8294 0.03 Uiso calc U . R 1 . .
C C6 0.3279(4) 0.32383(8) 0.8196(4) 0.0275(5) Uani d . . . 1 . .
H H6A 0.3753 0.2868 0.8563 0.033 Uiso calc U . R 1 . .
H H6B 0.1846 0.3326 0.916 0.033 Uiso calc U . R 1 . .
O O1 0.7826(3) 0.27448(6) 0.4308(3) 0.0292(4) Uani d . . . 1 . .
H H1O1 0.789(5) 0.2604(11) 0.290(6) 0.044 Uiso d U . . 1 . .
H H2O1 0.921(6) 0.2899(11) 0.458(5) 0.044 Uiso d U . . 1 . .

loop_
_atom_site_aniso_label
_atom_site_aniso_U_11
_atom_site_aniso_U_22
_atom_site_aniso_U_33
_atom_site_aniso_U_12
_atom_site_aniso_U_13
_atom_site_aniso_U_23
Cl1 0.0264(3) 0.0273(3) 0.0482(4) -0.0058(2) 0.0006(2) -0.0075(3)
N1 0.0258(10) 0.0290(10) 0.0299(10) -0.0024(8) 0.0053(8) -0.0069(8)
C2 0.0252(12) 0.0364(13) 0.0249(11) -0.0010(9) -0.0006(9) 0.0020(10)
C3 0.0282(12) 0.0252(12) 0.0300(12) -0.0016(9) 0.0020(9) 0.0049(9)
C4 0.0179(10) 0.0214(10) 0.0288(12) -0.0024(8) 0.0030(8) -0.0029(9)
C5 0.0222(11) 0.0260(11) 0.0274(11) 0.0012(9) 0.0010(9) 0.0019(9)
C6 0.0274(12) 0.0218(11) 0.0337(12) -0.0015(9) 0.0052(9) 0.0033(9)
O1 0.0272(9) 0.0321(9) 0.0286(8) -0.0065(7) 0.0052(7) -0.0036(7)

loop_
_atom_type_symbol
_atom_type_description
_atom_type_scat_dispersion_real
_atom_type_scat_dispersion_imag
_atom_type_scat_source
C C 0.0033 0.0016 'International Tables Vol C Tables 4.2.6.8 and 6.1.1.4'
H H 0.0000 0.0000 'International Tables Vol C Tables 4.2.6.8 and 6.1.1.4'
Cl Cl 0.1484 0.1585 'International Tables Vol C Tables 4.2.6.8 and 6.1.1.4'
N N 0.0061 0.0033 'International Tables Vol C Tables 4.2.6.8 and 6.1.1.4'
O O 0.0106 0.0060 'International Tables Vol C Tables 4.2.6.8 and 6.1.1.4'

loop_
_geom_angle_atom_site_label_1
_geom_angle_atom_site_label_2
_geom_angle_atom_site_label_3
_geom_angle_site_symmetry_1
_geom_angle_site_symmetry_3
_geom_angle
_geom_angle_publ_flag
C2 N1 C6 . . 110.72(17) ?
N1 C2 C3 . . 114.16(18) ?
C4 C3 C2 . . 109.22(18) ?
C5 C4 C3 . . 111.61(17) ?
C5 C4 Cl1 . . 109.40(14) ?
C3 C4 Cl1 . . 109.79(15) ?
C4 C5 C6 . . 109.74(17) ?
N1 C6 C5 . . 112.64(18) ?

loop_
_geom_bond_atom_site_label_1
_geom_bond_atom_site_label_2
_geom_bond_site_symmetry_2
_geom_bond_distance
_geom_bond_publ_flag
Cl1 C4 . 1.817(2) ?
N1 C2 . 1.465(3) ?
N1 C6 . 1.468(3) ?
C2 C3 . 1.531(3) ?
C3 C4 . 1.516(3) ?
C4 C5 . 1.513(3) ?
C5 C6 . 1.532(3) ?

loop_
_geom_hbond_atom_site_label_D
_geom_hbond_atom_site_label_H
_geom_hbond_atom_site_label_A
_geom_hbond_site_symmetry_A
_geom_hbond_distance_DH
_geom_hbond_distance_HA
_geom_hbond_distance_DA
_geom_hbond_angle_DHA
_geom_hbond_publ_flag
N1 H1N1 O1 . 0.88(3) 2.49(3) 3.302(3) 154.(2) ?
O1 H1O1 O1 4_565 0.83(3) 2.09(3) 2.9181(14) 177.(3) ?
O1 H2O1 N1 1_655 0.83(3) 1.99(3) 2.819(3) 176.(3) ?

loop_
_geom_torsion_atom_site_label_1
_geom_torsion_atom_site_label_2
_geom_torsion_atom_site_label_3
_geom_torsion_atom_site_label_4
_geom_torsion_site_symmetry_1
_geom_torsion_site_symmetry_2
_geom_torsion_site_symmetry_3
_geom_torsion_site_symmetry_4
_geom_torsion
_geom_torsion_publ_flag
C6 N1 C2 C3 . . . . 55.1(2) ?
N1 C2 C3 C4 . . . . -54.2(3) ?
C2 C3 C4 C5 . . . . 54.0(2) ?
C2 C3 C4 Cl1 . . . . 175.49(15) ?
C3 C4 C5 C6 . . . . -55.5(2) ?
Cl1 C4 C5 C6 . . . . -177.21(15) ?
C2 N1 C6 C5 . . . . -55.5(2) ?
C4 C5 C6 N1 . . . . 56.2(2) ?
